data_7211596
loop_
_publ_author_name
'DeBurgomaster, Paul'
'Ouellette, Wayne'
'Liu, Hongxue'
'O'Connor, Charles J.'
'Zubieta, Jon'

_publ_section_title
;
 Hydrothermal chemistry of vanadium oxides with aromatic di- and
 tri-phosphonates in the presence of secondary metal copper(II) cationic
 complex subunits
;
_journal_issue 2
_journal_name_full CrystEngComm
_journal_page_first 446
_journal_paper_doi 10.1039/b910641c
_journal_volume 12
_journal_year 2010
_chemical_formula_moiety 'C16 H16 Cu N3 O9 P3, H2 O'
_chemical_formula_sum 'C16 H18 Cu N3 O10 P3'
_chemical_formula_weight 568.78
_chemical_name_systematic
;
?
;
_space_group_IT_number 2
_symmetry_cell_setting triclinic
_symmetry_space_group_name_Hall '-P 1'
_symmetry_space_group_name_H-M 'P -1'
_atom_sites_solution_hydrogens geom
_atom_sites_solution_primary direct
_atom_sites_solution_secondary difmap
_audit_creation_method SHELXL-97
_cell_angle_alpha 100.631(2)
_cell_angle_beta 106.609(2)
_cell_angle_gamma 115.494(2)
_cell_formula_units_Z 2
_cell_length_a 9.9542(14)
_cell_length_b 10.0152(14)
_cell_length_c 12.0621(16)
_cell_measurement_reflns_used 3419
_cell_measurement_temperature 90(2)
_cell_measurement_theta_max 28.27
_cell_measurement_theta_min 2.41
_cell_volume 972.2(2)
_computing_cell_refinement 'Bruker SMART (Bruker, 2002)'
_computing_data_collection 'Bruker SMART (Bruker, 2002)'
_computing_data_reduction 'Bruker SAINT (Bruker, 2002)'
_computing_molecular_graphics 'CrystalMaker (Palmer, 2006)'
_computing_publication_material 'Bruker SHELXTL (Bruker, 2002)'
_computing_structure_refinement 'SHELXL-97 (Sheldrick, 1997)'
_computing_structure_solution 'SHELXS-97 (Sheldrick, 1997)'
_diffrn_ambient_temperature 90(2)
_diffrn_detector_area_resol_mean 512
_diffrn_measured_fraction_theta_full 0.991
_diffrn_measured_fraction_theta_max 0.991
_diffrn_measurement_device_type 'Bruker APEX CCD area detector'
_diffrn_measurement_method 'Phi and omega scans'
_diffrn_radiation_monochromator graphite
_diffrn_radiation_probe x-ray
_diffrn_radiation_type MoK\a
_diffrn_radiation_wavelength 0.71073
_diffrn_reflns_av_R_equivalents 0.0241
_diffrn_reflns_av_sigmaI/netI 0.0384
_diffrn_reflns_limit_h_max 13
_diffrn_reflns_limit_h_min -13
_diffrn_reflns_limit_k_max 13
_diffrn_reflns_limit_k_min -13
_diffrn_reflns_limit_l_max 15
_diffrn_reflns_limit_l_min -15
_diffrn_reflns_number 9702
_diffrn_reflns_theta_full 28.08
_diffrn_reflns_theta_max 28.08
_diffrn_reflns_theta_min 2.41
_diffrn_source 'fine-focus sealed tube'
_diffrn_standards_decay_% 0.001
_exptl_absorpt_coefficient_mu 1.438
_exptl_absorpt_correction_T_max 0.8937
_exptl_absorpt_correction_T_min 0.8132
_exptl_absorpt_correction_type multi-scan
_exptl_absorpt_process_details 'SADABS SHELXL-97 (Sheldrick, 1997)'
_exptl_crystal_colour green
_exptl_crystal_density_diffrn 1.943
_exptl_crystal_density_method 'not measured'
_exptl_crystal_description block
_exptl_crystal_F_000 578
_exptl_crystal_size_max 0.15
_exptl_crystal_size_mid 0.08
_exptl_crystal_size_min 0.08
_refine_diff_density_max 1.140
_refine_diff_density_min -0.533
_refine_diff_density_rms 0.127
_refine_ls_extinction_method none
_refine_ls_goodness_of_fit_ref 1.170
_refine_ls_hydrogen_treatment mixed
_refine_ls_matrix_type full
_refine_ls_number_parameters 326
_refine_ls_number_reflns 4689
_refine_ls_number_restraints 0
_refine_ls_restrained_S_all 1.170
_refine_ls_R_factor_all 0.0598
_refine_ls_R_factor_gt 0.0523
_refine_ls_shift/su_max 0.001
_refine_ls_shift/su_mean 0.000
_refine_ls_structure_factor_coef Fsqd
_refine_ls_weighting_details 'calc w=1/[\s^2^(Fo^2^)+(0.0470P)^2^+2.5842P] where P=(Fo^2^+2Fc^2^)/3'
_refine_ls_weighting_scheme calc
_refine_ls_wR_factor_gt 0.1164
_refine_ls_wR_factor_ref 0.1196
_reflns_number_gt 4151
_reflns_number_total 4689
_reflns_threshold_expression >2sigma(I)
_cod_data_source_file b910641c.txt
_cod_data_source_block '[Cu(bpa){(H2O3P)C6H3(PO3H)2}]?H2O20'
_cod_depositor_comments
;
The following automatic conversions were performed:

'_symmetry_cell_setting' value 'Triclinic' changed to 'triclinic'
according to /home/saulius/struct/CIF-dictionaries/cif_core.dic
dictionary named 'cif_core.dic' version 2.4.2 from 2011-04-26.

Automatic conversion script
Id: cif_fix_values 1891 2012-01-12 08:04:46Z andrius 
;
_cod_original_sg_symbol_Hall -P1
_cod_original_sg_symbol_H-M P-1
_cod_database_code 7211596

loop_
_symmetry_equiv_pos_as_xyz
'x, y, z'
'-x, -y, -z'

loop_
_atom_site_label
_atom_site_type_symbol
_atom_site_fract_x
_atom_site_fract_y
_atom_site_fract_z
_atom_site_U_iso_or_equiv
_atom_site_adp_type
_atom_site_occupancy
_atom_site_symmetry_multiplicity
_atom_site_calc_flag
_atom_site_refinement_flags
Cu1 Cu 0.75840(5) 0.98392(5) 0.62032(4) 0.00900(12) Uani 1 1 d .
P1 P 0.64060(10) 0.77479(10) 0.81551(8) 0.00900(18) Uani 1 1 d .
P2 P 1.19996(10) 0.76043(10) 0.86384(8) 0.01024(18) Uani 1 1 d .
P3 P 0.60181(10) 0.21201(10) 0.58546(8) 0.00910(18) Uani 1 1 d .
O1 O 0.4888(3) 0.6657(3) 0.8295(3) 0.0138(5) Uani 1 1 d .
O2 O 0.7729(3) 0.9117(3) 0.9390(3) 0.0191(6) Uani 1 1 d .
O3 O 0.6084(3) 0.8380(3) 0.7122(2) 0.0156(5) Uani 1 1 d .
O4 O 1.2439(3) 0.6817(3) 0.7712(2) 0.0159(5) Uani 1 1 d .
O5 O 1.2431(3) 0.7244(3) 0.9854(3) 0.0161(5) Uani 1 1 d .
O6 O 1.2699(3) 0.9358(3) 0.8920(2) 0.0139(5) Uani 1 1 d .
O7 O 0.4219(3) 0.1499(3) 0.5472(2) 0.0111(5) Uani 1 1 d .
O8 O 0.6454(3) 0.2215(3) 0.4699(2) 0.0141(5) Uani 1 1 d .
O9 O 0.6692(3) 0.1231(3) 0.6465(2) 0.0116(5) Uani 1 1 d .
O90 O 0.5097(4) 0.8903(4) 0.1826(3) 0.0286(7) Uani 1 1 d .
N1 N 0.8611(3) 0.8585(3) 0.5847(3) 0.0103(5) Uani 1 1 d .
N2 N 0.9713(3) 1.1448(3) 0.7613(3) 0.0108(6) Uani 1 1 d .
N3 N 1.1279(4) 1.0810(4) 0.6710(3) 0.0153(6) Uani 1 1 d .
C1 C 0.7357(4) 0.6635(4) 0.7861(3) 0.0080(6) Uani 1 1 d .
C2 C 0.9047(4) 0.7422(4) 0.8255(3) 0.0093(6) Uani 1 1 d .
H2 H 0.9682 0.8532 0.8696 0.011 Uiso 1 1 calc R
C3 C 0.9811(4) 0.6592(4) 0.8007(3) 0.0080(6) Uani 1 1 d .
C4 C 0.8868(4) 0.4969(4) 0.7327(3) 0.0101(6) Uani 1 1 d .
H4 H 0.9388 0.4403 0.7156 0.012 Uiso 1 1 calc R
C5 C 0.7165(4) 0.4167(4) 0.6895(3) 0.0091(6) Uani 1 1 d .
C6 C 0.6414(4) 0.5001(4) 0.7185(3) 0.0088(6) Uani 1 1 d .
H6 H 0.5263 0.4460 0.6924 0.011 Uiso 1 1 calc R
C7 C 0.7607(4) 0.6996(4) 0.5230(3) 0.0131(7) Uani 1 1 d .
H7 H 0.6501 0.6528 0.5126 0.016 Uiso 1 1 calc R
C8 C 0.8108(5) 0.6040(4) 0.4753(3) 0.0159(7) Uani 1 1 d .
H8 H 0.7362 0.4939 0.4313 0.019 Uiso 1 1 calc R
C9 C 0.9744(5) 0.6719(5) 0.4925(3) 0.0171(7) Uani 1 1 d .
H9 H 1.0120 0.6087 0.4587 0.021 Uiso 1 1 calc R
C10 C 1.0800(5) 0.8305(5) 0.5588(3) 0.0158(7) Uani 1 1 d .
H10 H 1.1920 0.8782 0.5731 0.019 Uiso 1 1 calc R
C11 C 1.0194(4) 0.9213(4) 0.6050(3) 0.0116(6) Uani 1 1 d .
C12 C 1.1175(4) 1.1800(4) 0.7597(3) 0.0121(7) Uani 1 1 d .
C13 C 1.2625(4) 1.3184(4) 0.8448(4) 0.0171(7) Uani 1 1 d .
H13 H 1.3632 1.3431 0.8392 0.021 Uiso 1 1 calc R
C14 C 1.2573(4) 1.4171(4) 0.9359(4) 0.0179(7) Uani 1 1 d .
H14 H 1.3539 1.5127 0.9933 0.021 Uiso 1 1 calc R
C15 C 1.1078(4) 1.3757(4) 0.9436(3) 0.0143(7) Uani 1 1 d .
H15 H 1.1019 1.4399 1.0085 0.017 Uiso 1 1 calc R
C16 C 0.9707(4) 1.2413(4) 0.8562(3) 0.0129(7) Uani 1 1 d .
H16 H 0.8695 1.2136 0.8619 0.015 Uiso 1 1 calc R
H1' H 0.432(9) 0.669(9) 0.821(7) 0.07(3) Uiso 1 1 d .
H2' H 0.747(6) 0.933(6) 0.980(5) 0.021(14) Uiso 1 1 d .
H5' H 1.325(8) 0.792(7) 1.036(6) 0.049(18) Uiso 1 1 d .
H8' H 0.558(8) 0.209(8) 0.406(6) 0.06(2) Uiso 1 1 d .
H3'' H 1.221(6) 1.110(6) 0.675(5) 0.030(13) Uiso 1 1 d .
H90A H 0.485(8) 0.952(8) 0.227(7) 0.06(2) Uiso 1 1 d .
H90B H 0.577(8) 0.952(8) 0.166(6) 0.052(19) Uiso 1 1 d .

loop_
_atom_site_aniso_label
_atom_site_aniso_U_11
_atom_site_aniso_U_22
_atom_site_aniso_U_33
_atom_site_aniso_U_23
_atom_site_aniso_U_13
_atom_site_aniso_U_12
Cu1 0.00594(19) 0.0073(2) 0.0107(2) -0.00026(15) 0.00110(15) 0.00370(16)
P1 0.0057(4) 0.0072(4) 0.0132(4) 0.0012(3) 0.0036(3) 0.0037(3)
P2 0.0053(4) 0.0092(4) 0.0131(4) -0.0004(3) 0.0034(3) 0.0033(3)
P3 0.0063(4) 0.0051(4) 0.0115(4) -0.0001(3) 0.0009(3) 0.0023(3)
O1 0.0084(12) 0.0150(13) 0.0225(14) 0.0071(11) 0.0086(11) 0.0081(11)
O2 0.0123(13) 0.0194(14) 0.0175(14) -0.0066(11) 0.0038(11) 0.0083(11)
O3 0.0114(12) 0.0149(12) 0.0246(14) 0.0097(11) 0.0088(11) 0.0081(10)
O4 0.0117(12) 0.0212(13) 0.0150(13) -0.0001(10) 0.0058(10) 0.0112(11)
O5 0.0087(12) 0.0148(13) 0.0149(13) 0.0013(11) 0.0006(10) 0.0022(11)
O6 0.0104(11) 0.0100(11) 0.0187(13) 0.0012(10) 0.0077(10) 0.0037(10)
O7 0.0084(11) 0.0100(11) 0.0114(11) 0.0004(9) 0.0023(9) 0.0043(9)
O8 0.0121(12) 0.0162(13) 0.0132(12) 0.0034(10) 0.0041(10) 0.0081(10)
O9 0.0106(11) 0.0067(11) 0.0151(12) 0.0007(9) 0.0032(10) 0.0052(9)
O90 0.0187(15) 0.0312(17) 0.0195(15) 0.0054(13) 0.0091(13) 0.0004(14)
N1 0.0105(13) 0.0119(14) 0.0099(13) 0.0030(11) 0.0050(11) 0.0066(12)
N2 0.0095(13) 0.0107(13) 0.0104(13) 0.0021(11) 0.0028(11) 0.0052(11)
N3 0.0087(14) 0.0172(15) 0.0204(16) 0.0059(13) 0.0087(12) 0.0056(12)
C1 0.0089(15) 0.0089(15) 0.0092(14) 0.0031(12) 0.0038(12) 0.0071(13)
C2 0.0059(14) 0.0069(14) 0.0106(15) 0.0008(12) 0.0013(12) 0.0019(12)
C3 0.0036(13) 0.0094(15) 0.0098(15) 0.0024(12) 0.0024(12) 0.0029(12)
C4 0.0095(15) 0.0092(15) 0.0102(15) 0.0015(12) 0.0033(12) 0.0050(13)
C5 0.0087(15) 0.0061(14) 0.0085(15) 0.0005(12) 0.0014(12) 0.0027(12)
C6 0.0047(14) 0.0090(15) 0.0099(15) 0.0022(12) 0.0012(12) 0.0028(12)
C7 0.0129(16) 0.0127(16) 0.0117(16) 0.0046(13) 0.0018(13) 0.0070(14)
C8 0.0218(18) 0.0110(16) 0.0150(17) 0.0040(14) 0.0062(15) 0.0097(15)
C9 0.0243(19) 0.0211(19) 0.0164(17) 0.0079(15) 0.0102(15) 0.0183(17)
C10 0.0165(17) 0.0236(19) 0.0186(18) 0.0114(15) 0.0103(15) 0.0160(16)
C11 0.0124(16) 0.0158(17) 0.0098(15) 0.0051(13) 0.0061(13) 0.0085(14)
C12 0.0102(15) 0.0126(16) 0.0133(16) 0.0054(13) 0.0039(13) 0.0060(13)
C13 0.0076(16) 0.0167(18) 0.0218(19) 0.0053(15) 0.0044(14) 0.0036(14)
C14 0.0126(17) 0.0114(16) 0.0167(18) 0.0024(14) 0.0000(14) 0.0005(14)
C15 0.0146(17) 0.0154(17) 0.0095(15) 0.0028(13) 0.0022(13) 0.0074(14)
C16 0.0142(16) 0.0157(17) 0.0101(16) 0.0053(13) 0.0044(13) 0.0089(14)

loop_
_atom_type_symbol
_atom_type_description
_atom_type_scat_dispersion_real
_atom_type_scat_dispersion_imag
_atom_type_scat_source
C C 0.0033 0.0016 'International Tables Vol C Tables 4.2.6.8 and 6.1.1.4'
H H 0.0000 0.0000 'International Tables Vol C Tables 4.2.6.8 and 6.1.1.4'
N N 0.0061 0.0033 'International Tables Vol C Tables 4.2.6.8 and 6.1.1.4'
O O 0.0106 0.0060 'International Tables Vol C Tables 4.2.6.8 and 6.1.1.4'
P P 0.1023 0.0942 'International Tables Vol C Tables 4.2.6.8 and 6.1.1.4'
Cu Cu 0.3201 1.2651 'International Tables Vol C Tables 4.2.6.8 and 6.1.1.4'

loop_
_geom_angle_atom_site_label_1
_geom_angle_atom_site_label_2
_geom_angle_atom_site_label_3
_geom_angle
_geom_angle_site_symmetry_1
_geom_angle_site_symmetry_3
O9 Cu1 O7 91.47(10) 1_565 2_666
O9 Cu1 N1 173.65(11) 1_565 .
O7 Cu1 N1 88.11(11) 2_666 .
O9 Cu1 N2 90.68(11) 1_565 .
O7 Cu1 N2 164.25(11) 2_666 .
N1 Cu1 N2 88.05(12) . .
O9 Cu1 O3 87.59(10) 1_565 .
O7 Cu1 O3 91.97(10) 2_666 .
N1 Cu1 O3 98.76(11) . .
N2 Cu1 O3 103.72(11) . .
O3 P1 O1 114.45(16) . .
O3 P1 O2 110.78(16) . .
O1 P1 O2 112.19(17) . .
O3 P1 C1 109.10(15) . .
O1 P1 C1 106.85(16) . .
O2 P1 C1 102.68(16) . .
O3 P1 H1' 103(2) . .
O1 P1 H1' 14(2) . .
O2 P1 H1' 113(2) . .
C1 P1 H1' 119(2) . .
O6 P2 O4 114.82(15) . .
O6 P2 O5 110.87(15) . .
O4 P2 O5 111.24(15) . .
O6 P2 C3 110.13(15) . .
O4 P2 C3 106.42(15) . .
O5 P2 C3 102.55(15) . .
O9 P3 O7 116.77(14) . .
O9 P3 O8 108.31(14) . .
O7 P3 O8 109.94(14) . .
O9 P3 C5 108.00(15) . .
O7 P3 C5 109.24(14) . .
O8 P3 C5 103.78(15) . .
P1 O1 H1' 127(8) . .
P1 O2 H2' 117(5) . .
P1 O3 Cu1 136.48(15) . .
P2 O5 H5' 112(5) . .
P3 O7 Cu1 128.09(15) . 2_666
P3 O8 H8' 109(4) . .
P3 O9 Cu1 142.69(16) . 1_545
H90A O90 H90B 103(6) . .
C11 N1 C7 117.5(3) . .
C11 N1 Cu1 124.5(2) . .
C7 N1 Cu1 117.5(2) . .
C12 N2 C16 117.4(3) . .
C12 N2 Cu1 123.7(2) . .
C16 N2 Cu1 118.2(2) . .
C12 N3 C11 127.8(3) . .
C12 N3 H3'' 115(4) . .
C11 N3 H3'' 113(4) . .
C2 C1 C6 119.8(3) . .
C2 C1 P1 119.3(2) . .
C6 C1 P1 120.8(2) . .
C1 C2 C3 120.4(3) . .
C1 C2 H2 119.8 . .
C3 C2 H2 119.8 . .
C2 C3 C4 119.6(3) . .
C2 C3 P2 119.4(2) . .
C4 C3 P2 120.9(2) . .
C3 C4 C5 120.7(3) . .
C3 C4 H4 119.6 . .
C5 C4 H4 119.6 . .
C4 C5 C6 119.2(3) . .
C4 C5 P3 117.8(2) . .
C6 C5 P3 122.8(2) . .
C5 C6 C1 120.2(3) . .
C5 C6 H6 119.9 . .
C1 C6 H6 119.9 . .
N1 C7 C8 123.4(3) . .
N1 C7 H7 118.3 . .
C8 C7 H7 118.3 . .
C7 C8 C9 118.5(3) . .
C7 C8 H8 120.7 . .
C9 C8 H8 120.7 . .
C10 C9 C8 119.4(3) . .
C10 C9 H9 120.3 . .
C8 C9 H9 120.3 . .
C9 C10 C11 118.8(3) . .
C9 C10 H10 120.6 . .
C11 C10 H10 120.6 . .
N1 C11 N3 119.9(3) . .
N1 C11 C10 122.3(3) . .
N3 C11 C10 117.8(3) . .
N2 C12 N3 120.3(3) . .
N2 C12 C13 122.0(3) . .
N3 C12 C13 117.7(3) . .
C14 C13 C12 119.2(3) . .
C14 C13 H13 120.4 . .
C12 C13 H13 120.4 . .
C13 C14 C15 119.1(3) . .
C13 C14 H14 120.5 . .
C15 C14 H14 120.5 . .
C16 C15 C14 118.7(3) . .
C16 C15 H15 120.6 . .
C14 C15 H15 120.6 . .
N2 C16 C15 123.3(3) . .
N2 C16 H16 118.3 . .
C15 C16 H16 118.3 . .

loop_
_geom_bond_atom_site_label_1
_geom_bond_atom_site_label_2
_geom_bond_distance
_geom_bond_site_symmetry_2
Cu1 O9 1.974(2) 1_565
Cu1 O7 1.990(2) 2_666
Cu1 N1 1.992(3) .
Cu1 N2 1.992(3) .
Cu1 O3 2.293(3) .
P1 O3 1.514(3) .
P1 O1 1.516(3) .
P1 O2 1.551(3) .
P1 C1 1.794(3) .
P1 H1' 1.90(7) .
P2 O6 1.509(3) .
P2 O4 1.521(2) .
P2 O5 1.560(3) .
P2 C3 1.794(3) .
P3 O9 1.502(2) .
P3 O7 1.506(2) .
P3 O8 1.581(3) .
P3 C5 1.816(3) .
O1 H1' 0.56(7) .
O2 H2' 0.66(5) .
O5 H5' 0.76(7) .
O7 Cu1 1.990(2) 2_666
O8 H8' 0.92(7) .
O9 Cu1 1.974(2) 1_545
O90 H90A 0.90(7) .
O90 H90B 0.80(7) .
N1 C11 1.344(4) .
N1 C7 1.361(5) .
N2 C12 1.348(4) .
N2 C16 1.359(4) .
N3 C12 1.378(5) .
N3 C11 1.382(5) .
N3 H3'' 0.83(5) .
C1 C2 1.393(4) .
C1 C6 1.404(5) .
C2 C3 1.393(4) .
C2 H2 0.9500 .
C3 C4 1.397(5) .
C4 C5 1.399(4) .
C4 H4 0.9500 .
C5 C6 1.399(4) .
C6 H6 0.9500 .
C7 C8 1.367(5) .
C7 H7 0.9500 .
C8 C9 1.400(5) .
C8 H8 0.9500 .
C9 C10 1.371(6) .
C9 H9 0.9500 .
C10 C11 1.407(5) .
C10 H10 0.9500 .
C12 C13 1.401(5) .
C13 C14 1.365(5) .
C13 H13 0.9500 .
C14 C15 1.399(5) .
C14 H14 0.9500 .
C15 C16 1.363(5) .
C15 H15 0.9500 .
C16 H16 0.9500 .

loop_
_geom_torsion_atom_site_label_1
_geom_torsion_atom_site_label_2
_geom_torsion_atom_site_label_3
_geom_torsion_atom_site_label_4
_geom_torsion
_geom_torsion_site_symmetry_1
_geom_torsion_site_symmetry_4
O1 P1 O3 Cu1 -173.12(19) . .
O2 P1 O3 Cu1 58.8(3) . .
C1 P1 O3 Cu1 -53.5(3) . .
O9 Cu1 O3 P1 -129.1(2) 1_565 .
O7 Cu1 O3 P1 139.6(2) 2_666 .
N1 Cu1 O3 P1 51.2(2) . .
N2 Cu1 O3 P1 -39.0(2) . .
O9 P3 O7 Cu1 -99.7(2) . 2_666
O8 P3 O7 Cu1 24.2(2) . 2_666
C5 P3 O7 Cu1 137.44(18) . 2_666
O7 P3 O9 Cu1 109.9(3) . 1_545
O8 P3 O9 Cu1 -14.8(3) . 1_545
C5 P3 O9 Cu1 -126.6(2) . 1_545
O9 Cu1 N1 C11 46.4(11) 1_565 .
O7 Cu1 N1 C11 132.6(3) 2_666 .
N2 Cu1 N1 C11 -32.1(3) . .
O3 Cu1 N1 C11 -135.7(3) . .
O9 Cu1 N1 C7 -125.9(9) 1_565 .
O7 Cu1 N1 C7 -39.7(3) 2_666 .
N2 Cu1 N1 C7 155.6(3) . .
O3 Cu1 N1 C7 52.0(3) . .
O9 Cu1 N2 C12 -139.3(3) 1_565 .
O7 Cu1 N2 C12 -41.4(6) 2_666 .
N1 Cu1 N2 C12 34.5(3) . .
O3 Cu1 N2 C12 133.1(3) . .
O9 Cu1 N2 C16 30.2(3) 1_565 .
O7 Cu1 N2 C16 128.0(4) 2_666 .
N1 Cu1 N2 C16 -156.0(3) . .
O3 Cu1 N2 C16 -57.5(3) . .
O3 P1 C1 C2 85.9(3) . .
O1 P1 C1 C2 -149.9(3) . .
O2 P1 C1 C2 -31.7(3) . .
O3 P1 C1 C6 -90.7(3) . .
O1 P1 C1 C6 33.5(3) . .
O2 P1 C1 C6 151.7(3) . .
C6 C1 C2 C3 -1.5(5) . .
P1 C1 C2 C3 -178.1(3) . .
C1 C2 C3 C4 1.9(5) . .
C1 C2 C3 P2 -174.7(3) . .
O6 P2 C3 C2 -23.4(3) . .
O4 P2 C3 C2 -148.4(3) . .
O5 P2 C3 C2 94.7(3) . .
O6 P2 C3 C4 160.1(3) . .
O4 P2 C3 C4 35.0(3) . .
O5 P2 C3 C4 -81.9(3) . .
C2 C3 C4 C5 -0.1(5) . .
P2 C3 C4 C5 176.4(3) . .
C3 C4 C5 C6 -2.0(5) . .
C3 C4 C5 P3 172.3(3) . .
O9 P3 C5 C4 53.7(3) . .
O7 P3 C5 C4 -178.3(3) . .
O8 P3 C5 C4 -61.1(3) . .
O9 P3 C5 C6 -132.2(3) . .
O7 P3 C5 C6 -4.2(3) . .
O8 P3 C5 C6 113.0(3) . .
C4 C5 C6 C1 2.4(5) . .
P3 C5 C6 C1 -171.6(3) . .
C2 C1 C6 C5 -0.7(5) . .
P1 C1 C6 C5 175.9(3) . .
C11 N1 C7 C8 -3.8(5) . .
Cu1 N1 C7 C8 169.0(3) . .
N1 C7 C8 C9 1.2(5) . .
C7 C8 C9 C10 1.5(5) . .
C8 C9 C10 C11 -1.5(5) . .
C7 N1 C11 N3 -177.7(3) . .
Cu1 N1 C11 N3 10.0(5) . .
C7 N1 C11 C10 3.8(5) . .
Cu1 N1 C11 C10 -168.5(3) . .
C12 N3 C11 N1 26.8(5) . .
C12 N3 C11 C10 -154.7(4) . .
C9 C10 C11 N1 -1.2(5) . .
C9 C10 C11 N3 -179.7(3) . .
C16 N2 C12 N3 175.4(3) . .
Cu1 N2 C12 N3 -15.0(5) . .
C16 N2 C12 C13 -6.0(5) . .
Cu1 N2 C12 C13 163.5(3) . .
C11 N3 C12 N2 -24.0(6) . .
C11 N3 C12 C13 157.4(4) . .
N2 C12 C13 C14 3.1(6) . .
N3 C12 C13 C14 -178.3(3) . .
C12 C13 C14 C15 1.5(6) . .
C13 C14 C15 C16 -3.0(5) . .
C12 N2 C16 C15 4.5(5) . .
Cu1 N2 C16 C15 -165.6(3) . .
C14 C15 C16 N2 -0.1(5) . .
